data_4131145
loop_
_publ_author_name
'Lee, Sarah Yunmi'
'Hartwig, John F.'

_publ_section_title
;
 Palladium-Catalyzed, Site-Selective Direct Allylation of Aryl C-H Bonds
 by Silver-Mediated C-H Activation: A Synthetic and Mechanistic
 Investigation.
;
_journal_issue 46
_journal_name_full 'Journal of the American Chemical Society'
_journal_page_first 15278
_journal_page_last 15284
_journal_paper_doi 10.1021/jacs.6b10220
_journal_volume 138
_journal_year 2016
_chemical_formula_sum 'C29 H43 O3 P Pd'
_chemical_formula_weight 577.00
_chemical_name_common SY3-172
_chemical_name_systematic hartwig110
_space_group.centring_type primitive

_space_group_crystal_system monoclinic
_space_group_IT_number 14
_space_group_name_Hall '-P 2ybc'
_space_group_name_H-M_alt 'P 1 21/c 1'
_atom_sites_solution_hydrogens mixed
_atom_sites_solution_primary iterative
_atom_sites_solution_secondary difmap
_audit_creation_method SHELXL-2014/7
_cell_angle_alpha 90
_cell_angle_beta 112.916(3)
_cell_angle_gamma 90
_cell_formula_units_Z 4
_cell_length_a 13.2722(9)
_cell_length_b 18.5465(13)
_cell_length_c 12.5552(9)
_cell_measurement_reflns_used 9608
_cell_measurement_temperature 100(2)
_cell_measurement_theta_max 25.39
_cell_measurement_theta_min 2.76
_cell_volume 2846.6(4)
_computing_cell_refinement 'Bruker SAINT'
_computing_data_collection 'Bruker APEX2'
_computing_data_reduction 'Bruker SAINT'
_computing_molecular_graphics ORTEP-32
_computing_publication_material WinGX
_computing_structure_refinement SHELXL-2014
_computing_structure_solution SHELXT-2014
_diffrn_ambient_temperature 100(2)
_diffrn_detector_area_resol_mean 8.366
_diffrn_measured_fraction_theta_full 1.000
_diffrn_measured_fraction_theta_max 0.996
_diffrn_measurement_device_type 'Bruker APEX-II CCD'
_diffrn_measurement_method '\f and \w scans'
_diffrn_radiation_type MoK\a
_diffrn_radiation_wavelength 0.71073
_diffrn_reflns_av_R_equivalents 0.0548
_diffrn_reflns_av_unetI/netI 0.0211
_diffrn_reflns_Laue_measured_fraction_full 1.000
_diffrn_reflns_Laue_measured_fraction_max 0.996
_diffrn_reflns_limit_h_max 15
_diffrn_reflns_limit_h_min -15
_diffrn_reflns_limit_k_max 22
_diffrn_reflns_limit_k_min -22
_diffrn_reflns_limit_l_max 15
_diffrn_reflns_limit_l_min -15
_diffrn_reflns_number 79114
_diffrn_reflns_point_group_measured_fraction_full 1.000
_diffrn_reflns_point_group_measured_fraction_max 0.996
_diffrn_reflns_theta_full 25.000
_diffrn_reflns_theta_max 25.421
_diffrn_reflns_theta_min 1.666
_diffrn_source 'microfocus sealed tube'
_exptl_absorpt_coefficient_mu 0.735
_exptl_absorpt_correction_T_max 0.745
_exptl_absorpt_correction_T_min 0.687
_exptl_absorpt_correction_type multi-scan
_exptl_absorpt_process_details SADABS
_exptl_crystal_colour yellow
_exptl_crystal_density_diffrn 1.346
_exptl_crystal_description block
_exptl_crystal_F_000 1208
_exptl_crystal_size_max 0.120
_exptl_crystal_size_mid 0.100
_exptl_crystal_size_min 0.100
_refine_diff_density_max 0.919
_refine_diff_density_min -0.470
_refine_diff_density_rms 0.068
_refine_ls_extinction_method none
_refine_ls_goodness_of_fit_ref 1.161
_refine_ls_hydrogen_treatment mixed
_refine_ls_matrix_type full
_refine_ls_number_parameters 325
_refine_ls_number_reflns 5222
_refine_ls_number_restraints 0
_refine_ls_restrained_S_all 1.161
_refine_ls_R_factor_all 0.0306
_refine_ls_R_factor_gt 0.0267
_refine_ls_shift/su_max 0.002
_refine_ls_shift/su_mean 0.000
_refine_ls_structure_factor_coef Fsqd
_refine_ls_weighting_details 'w=1/[\s^2^(Fo^2^)+(0.0118P)^2^+4.1698P] where P=(Fo^2^+2Fc^2^)/3'
_refine_ls_weighting_scheme calc
_refine_ls_wR_factor_gt 0.0582
_refine_ls_wR_factor_ref 0.0612
_reflns_Friedel_coverage 0.000
_reflns_number_gt 4772
_reflns_number_total 5222
_reflns_threshold_expression 'I > 2\s(I)'
_cod_data_source_file ja6b10220_si_005.cif
_cod_data_source_block hartwig110
_cod_original_cell_volume 2846.6(3)
_cod_original_sg_symbol_H-M 'P 21/c'
_cod_database_code 4131145
_shelx_shelxl_version_number 2014/7
_shelx_space_group_comment
; 
The symmetry employed for this shelxl refinement is uniquely defined 
by the following loop, which should always be used as a source of 
symmetry information in preference to the above space-group names. 
They are only intended as comments. 
;
_shelx_estimated_absorpt_t_min 0.917
_shelx_estimated_absorpt_t_max 0.930

loop_
_space_group_symop_operation_xyz
'x, y, z'
'-x, y+1/2, -z+1/2'
'-x, -y, -z'
'x, -y-1/2, z-1/2'

loop_
_atom_site_label
_atom_site_type_symbol
_atom_site_fract_x
_atom_site_fract_y
_atom_site_fract_z
_atom_site_U_iso_or_equiv
_atom_site_adp_type
_atom_site_occupancy
_atom_site_site_symmetry_order
_atom_site_calc_flag
_atom_site_refinement_flags_posn
_atom_site_refinement_flags_adp
C1 C 0.4207(2) 0.77265(12) 0.5137(2) 0.0191(5) Uani 1 1 d . .
C2 C 0.48249(18) 0.80291(11) 0.6229(2) 0.0179(5) Uani 1 1 d . .
H2 H 0.4584 0.8455 0.6479 0.022 Uiso 1 1 calc R U
C3 C 0.57947(18) 0.76928(11) 0.69336(19) 0.0162(4) Uani 1 1 d . .
H3 H 0.6068 0.7319 0.6602 0.019 Uiso 1 1 calc R U
C4 C 0.64234(17) 0.78733(11) 0.81501(18) 0.0151(4) Uani 1 1 d . .
C5 C 0.60168(19) 0.83137(12) 0.87996(19) 0.0194(5) Uani 1 1 d . .
H5 H 0.5288 0.8490 0.8460 0.023 Uiso 1 1 calc R U
C6 C 0.6662(2) 0.84949(12) 0.9927(2) 0.0223(5) Uani 1 1 d . .
H6 H 0.6373 0.8789 1.0360 0.027 Uiso 1 1 calc R U
C7 C 0.7730(2) 0.82484(13) 1.0429(2) 0.0237(5) Uani 1 1 d . .
H7 H 0.8177 0.8384 1.1199 0.028 Uiso 1 1 calc R U
C8 C 0.81429(19) 0.78065(13) 0.9812(2) 0.0241(5) Uani 1 1 d . .
H8 H 0.8874 0.7635 1.0158 0.029 Uiso 1 1 calc R U
C9 C 0.74864(18) 0.76126(12) 0.8682(2) 0.0200(5) Uani 1 1 d . .
H9 H 0.7768 0.7298 0.8269 0.024 Uiso 1 1 calc R U
C10 C 0.59179(17) 0.59996(11) 0.79750(18) 0.0150(4) Uani 1 1 d . .
C11 C 0.65351(18) 0.56129(11) 0.91363(18) 0.0162(4) Uani 1 1 d . .
C12 C 0.64220(19) 0.60306(13) 1.01296(19) 0.0216(5) Uani 1 1 d . .
H12A H 0.6818 0.5778 1.0859 0.032 Uiso 1 1 calc R U
H12B H 0.5647 0.6068 1.0002 0.032 Uiso 1 1 calc R U
H12C H 0.6728 0.6515 1.0166 0.032 Uiso 1 1 calc R U
C13 C 0.77454(18) 0.55289(13) 0.9351(2) 0.0222(5) Uani 1 1 d . .
H13A H 0.8079 0.6007 0.9412 0.033 Uiso 1 1 calc R U
H13B H 0.7813 0.5264 0.8707 0.033 Uiso 1 1 calc R U
H13C H 0.8119 0.5262 1.0072 0.033 Uiso 1 1 calc R U
C14 C 0.6018(2) 0.48601(12) 0.9039(2) 0.0249(5) Uani 1 1 d . .
H14A H 0.6399 0.4592 0.9756 0.037 Uiso 1 1 calc R U
H14B H 0.6083 0.4599 0.8389 0.037 Uiso 1 1 calc R U
H14C H 0.5244 0.4910 0.8908 0.037 Uiso 1 1 calc R U
C15 C 0.16037(17) 0.71463(12) 0.47854(18) 0.0159(4) Uani 1 1 d . .
C16 C 0.18435(18) 0.78107(12) 0.5354(2) 0.0190(5) Uani 1 1 d . .
H16 H 0.2496 0.7857 0.6028 0.023 Uiso 1 1 calc R U
C17 C 0.11631(19) 0.84065(13) 0.4970(2) 0.0240(5) Uani 1 1 d . .
H17 H 0.1337 0.8846 0.5391 0.029 Uiso 1 1 calc R U
C18 C 0.02302(19) 0.83519(13) 0.3968(2) 0.0260(5) Uani 1 1 d . .
H18 H -0.0223 0.8762 0.3676 0.031 Uiso 1 1 calc R U
C19 C -0.00424(19) 0.76993(13) 0.3392(2) 0.0236(5) Uani 1 1 d . .
H19 H -0.0683 0.7664 0.2703 0.028 Uiso 1 1 calc R U
C20 C 0.06112(18) 0.70948(12) 0.38105(19) 0.0187(5) Uani 1 1 d . .
C21 C -0.0687(2) 0.63461(16) 0.2371(2) 0.0389(7) Uani 1 1 d . .
H21A H -0.1279 0.6508 0.2596 0.058 Uiso 1 1 calc R U
H21B H -0.0795 0.5837 0.2146 0.058 Uiso 1 1 calc R U
H21C H -0.0690 0.6635 0.1716 0.058 Uiso 1 1 calc R U
C22 C 0.27189(18) 0.58165(12) 0.42347(18) 0.0170(4) Uani 1 1 d . .
C23 C 0.26596(19) 0.62970(13) 0.32144(19) 0.0204(5) Uani 1 1 d . .
H23A H 0.3172 0.6700 0.3501 0.031 Uiso 1 1 calc R U
H23B H 0.1915 0.6484 0.2827 0.031 Uiso 1 1 calc R U
H23C H 0.2854 0.6013 0.2664 0.031 Uiso 1 1 calc R U
C24 C 0.38737(18) 0.54860(12) 0.4757(2) 0.0221(5) Uani 1 1 d . .
H24A H 0.3948 0.5198 0.5438 0.033 Uiso 1 1 calc R U
H24B H 0.4420 0.5873 0.4985 0.033 Uiso 1 1 calc R U
H24C H 0.3988 0.5177 0.4181 0.033 Uiso 1 1 calc R U
C25 C 0.18943(19) 0.51936(12) 0.3801(2) 0.0219(5) Uani 1 1 d . .
H25A H 0.2076 0.4898 0.3253 0.033 Uiso 1 1 calc R U
H25B H 0.1155 0.5390 0.3414 0.033 Uiso 1 1 calc R U
H25C H 0.1927 0.4896 0.4458 0.033 Uiso 1 1 calc R U
C26 C 0.20981(18) 0.59405(12) 0.64008(19) 0.0183(5) Uani 1 1 d . .
C27 C 0.08731(19) 0.57646(14) 0.5837(2) 0.0250(5) Uani 1 1 d . .
H27A H 0.0736 0.5444 0.5174 0.037 Uiso 1 1 calc R U
H27B H 0.0456 0.6212 0.5574 0.037 Uiso 1 1 calc R U
H27C H 0.0645 0.5525 0.6402 0.037 Uiso 1 1 calc R U
C28 C 0.2291(2) 0.64584(14) 0.7420(2) 0.0264(5) Uani 1 1 d . .
H28A H 0.1881 0.6905 0.7133 0.040 Uiso 1 1 calc R U
H28B H 0.3073 0.6569 0.7797 0.040 Uiso 1 1 calc R U
H28C H 0.2042 0.6231 0.7979 0.040 Uiso 1 1 calc R U
C29 C 0.2765(2) 0.52531(13) 0.6876(2) 0.0249(5) Uani 1 1 d . .
H29A H 0.2559 0.5046 0.7481 0.037 Uiso 1 1 calc R U
H29B H 0.3547 0.5371 0.7203 0.037 Uiso 1 1 calc R U
H29C H 0.2617 0.4903 0.6249 0.037 Uiso 1 1 calc R U
O1 O 0.49906(12) 0.62743(8) 0.78634(12) 0.0163(3) Uani 1 1 d . .
O2 O 0.63081(13) 0.60136(9) 0.72295(13) 0.0222(4) Uani 1 1 d . .
O3 O 0.03360(13) 0.64319(9) 0.33212(14) 0.0239(4) Uani 1 1 d . .
P1 P 0.26241(4) 0.64238(3) 0.54048(5) 0.01312(12) Uani 1 1 d . .
Pd1 Pd 0.43364(2) 0.69452(2) 0.63879(2) 0.01230(6) Uani 1 1 d . .
H1A H 0.459(2) 0.7528(13) 0.474(2) 0.019(6) Uiso 1 1 d . .
H1B H 0.351(2) 0.7914(14) 0.467(2) 0.022(6) Uiso 1 1 d . .

loop_
_atom_site_aniso_label
_atom_site_aniso_U_11
_atom_site_aniso_U_22
_atom_site_aniso_U_33
_atom_site_aniso_U_23
_atom_site_aniso_U_13
_atom_site_aniso_U_12
C1 0.0190(12) 0.0193(11) 0.0173(12) 0.0056(9) 0.0052(10) -0.0007(9)
C2 0.0211(12) 0.0117(10) 0.0212(12) 0.0040(9) 0.0084(10) -0.0020(8)
C3 0.0191(11) 0.0129(10) 0.0180(11) 0.0003(8) 0.0087(9) -0.0037(8)
C4 0.0174(11) 0.0128(10) 0.0159(11) 0.0007(8) 0.0073(9) -0.0058(8)
C5 0.0195(11) 0.0195(11) 0.0197(12) 0.0001(9) 0.0082(10) -0.0002(9)
C6 0.0303(13) 0.0199(12) 0.0189(12) -0.0013(9) 0.0120(10) -0.0020(10)
C7 0.0280(13) 0.0212(12) 0.0176(12) 0.0007(10) 0.0041(10) -0.0063(10)
C8 0.0189(12) 0.0233(12) 0.0232(13) 0.0024(10) 0.0007(10) 0.0016(10)
C9 0.0181(11) 0.0183(11) 0.0234(12) -0.0016(9) 0.0082(10) 0.0014(9)
C10 0.0197(11) 0.0103(10) 0.0126(11) -0.0020(8) 0.0037(9) -0.0040(8)
C11 0.0181(11) 0.0147(10) 0.0151(11) 0.0008(9) 0.0056(9) 0.0013(9)
C12 0.0257(12) 0.0239(12) 0.0138(11) 0.0012(9) 0.0062(10) 0.0060(10)
C13 0.0204(12) 0.0261(12) 0.0187(12) 0.0005(10) 0.0061(10) 0.0046(10)
C14 0.0290(13) 0.0171(12) 0.0270(13) 0.0058(10) 0.0092(11) -0.0009(10)
C15 0.0140(10) 0.0191(11) 0.0146(11) 0.0014(9) 0.0057(9) 0.0018(9)
C16 0.0165(11) 0.0226(12) 0.0180(12) -0.0015(9) 0.0069(9) 0.0011(9)
C17 0.0255(12) 0.0192(12) 0.0297(13) -0.0011(10) 0.0134(11) 0.0022(10)
C18 0.0208(12) 0.0241(12) 0.0353(14) 0.0058(11) 0.0134(11) 0.0080(10)
C19 0.0153(11) 0.0308(13) 0.0220(12) 0.0053(10) 0.0043(10) 0.0037(10)
C20 0.0144(11) 0.0223(11) 0.0188(12) 0.0003(9) 0.0059(9) 0.0008(9)
C21 0.0241(13) 0.0413(16) 0.0324(15) -0.0092(13) -0.0096(12) -0.0007(12)
C22 0.0176(11) 0.0169(11) 0.0152(11) -0.0016(9) 0.0048(9) 0.0008(9)
C23 0.0227(12) 0.0250(12) 0.0142(11) -0.0039(9) 0.0079(9) -0.0004(10)
C24 0.0200(12) 0.0208(12) 0.0235(12) -0.0034(10) 0.0061(10) 0.0030(9)
C25 0.0222(12) 0.0188(11) 0.0198(12) -0.0053(9) 0.0028(10) -0.0007(9)
C26 0.0165(11) 0.0230(12) 0.0155(11) 0.0009(9) 0.0062(9) -0.0054(9)
C27 0.0198(12) 0.0331(13) 0.0220(12) 0.0006(10) 0.0080(10) -0.0086(10)
C28 0.0246(12) 0.0373(14) 0.0191(12) -0.0041(11) 0.0106(10) -0.0082(11)
C29 0.0239(12) 0.0257(13) 0.0217(12) 0.0064(10) 0.0051(10) -0.0057(10)
O1 0.0129(7) 0.0192(8) 0.0151(8) 0.0045(6) 0.0035(6) 0.0009(6)
O2 0.0284(9) 0.0262(9) 0.0146(8) 0.0033(7) 0.0110(7) 0.0055(7)
O3 0.0160(8) 0.0257(9) 0.0209(9) -0.0036(7) -0.0029(7) -0.0003(7)
P1 0.0119(3) 0.0145(3) 0.0113(3) -0.0003(2) 0.0027(2) -0.0004(2)
Pd1 0.01144(9) 0.01290(9) 0.01079(10) 0.00101(6) 0.00240(7) -0.00066(6)

loop_
_atom_type_symbol
_atom_type_description
_atom_type_scat_dispersion_real
_atom_type_scat_dispersion_imag
_atom_type_scat_source
C C 0.0033 0.0016 'International Tables Vol C Tables 4.2.6.8 and 6.1.1.4'
H H 0.0000 0.0000 'International Tables Vol C Tables 4.2.6.8 and 6.1.1.4'
O O 0.0106 0.0060 'International Tables Vol C Tables 4.2.6.8 and 6.1.1.4'
P P 0.1023 0.0942 'International Tables Vol C Tables 4.2.6.8 and 6.1.1.4'
Pd Pd -0.9988 1.0072 'International Tables Vol C Tables 4.2.6.8 and 6.1.1.4'

loop_
_geom_angle_atom_site_label_1
_geom_angle_atom_site_label_2
_geom_angle_atom_site_label_3
_geom_angle
C2 C1 Pd1 72.55(13)
C2 C1 H1A 117.0(16)
Pd1 C1 H1A 103.2(15)
C2 C1 H1B 121.0(15)
Pd1 C1 H1B 119.7(16)
H1A C1 H1B 115(2)
C3 C2 C1 118.8(2)
C3 C2 Pd1 76.07(12)
C1 C2 Pd1 68.61(12)
C3 C2 H2 120.6
C1 C2 H2 120.6
Pd1 C2 H2 126.5
C2 C3 C4 124.7(2)
C2 C3 Pd1 67.16(12)
C4 C3 Pd1 121.94(14)
C2 C3 H3 117.6
C4 C3 H3 117.6
Pd1 C3 H3 81.3
C9 C4 C5 118.1(2)
C9 C4 C3 118.7(2)
C5 C4 C3 123.2(2)
C6 C5 C4 120.8(2)
C6 C5 H5 119.6
C4 C5 H5 119.6
C5 C6 C7 120.2(2)
C5 C6 H6 119.9
C7 C6 H6 119.9
C8 C7 C6 120.0(2)
C8 C7 H7 120.0
C6 C7 H7 120.0
C7 C8 C9 119.8(2)
C7 C8 H8 120.1
C9 C8 H8 120.1
C4 C9 C8 121.0(2)
C4 C9 H9 119.5
C8 C9 H9 119.5
O2 C10 O1 125.1(2)
O2 C10 C11 120.08(19)
O1 C10 C11 114.83(18)
C12 C11 C13 109.80(18)
C12 C11 C14 110.07(19)
C13 C11 C14 109.05(18)
C12 C11 C10 110.59(17)
C13 C11 C10 110.41(18)
C14 C11 C10 106.87(18)
C11 C12 H12A 109.5
C11 C12 H12B 109.5
H12A C12 H12B 109.5
C11 C12 H12C 109.5
H12A C12 H12C 109.5
H12B C12 H12C 109.5
C11 C13 H13A 109.5
C11 C13 H13B 109.5
H13A C13 H13B 109.5
C11 C13 H13C 109.5
H13A C13 H13C 109.5
H13B C13 H13C 109.5
C11 C14 H14A 109.5
C11 C14 H14B 109.5
H14A C14 H14B 109.5
C11 C14 H14C 109.5
H14A C14 H14C 109.5
H14B C14 H14C 109.5
C16 C15 C20 117.0(2)
C16 C15 P1 116.14(16)
C20 C15 P1 126.89(17)
C17 C16 C15 122.4(2)
C17 C16 H16 118.8
C15 C16 H16 118.8
C18 C17 C16 119.2(2)
C18 C17 H17 120.4
C16 C17 H17 120.4
C17 C18 C19 119.9(2)
C17 C18 H18 120.0
C19 C18 H18 120.0
C18 C19 C20 120.7(2)
C18 C19 H19 119.7
C20 C19 H19 119.7
O3 C20 C19 122.7(2)
O3 C20 C15 116.72(19)
C19 C20 C15 120.6(2)
O3 C21 H21A 109.5
O3 C21 H21B 109.5
H21A C21 H21B 109.5
O3 C21 H21C 109.5
H21A C21 H21C 109.5
H21B C21 H21C 109.5
C23 C22 C25 109.99(18)
C23 C22 C24 107.77(18)
C25 C22 C24 107.74(18)
C23 C22 P1 107.72(15)
C25 C22 P1 117.94(16)
C24 C22 P1 105.20(14)
C22 C23 H23A 109.5
C22 C23 H23B 109.5
H23A C23 H23B 109.5
C22 C23 H23C 109.5
H23A C23 H23C 109.5
H23B C23 H23C 109.5
C22 C24 H24A 109.5
C22 C24 H24B 109.5
H24A C24 H24B 109.5
C22 C24 H24C 109.5
H24A C24 H24C 109.5
H24B C24 H24C 109.5
C22 C25 H25A 109.5
C22 C25 H25B 109.5
H25A C25 H25B 109.5
C22 C25 H25C 109.5
H25A C25 H25C 109.5
H25B C25 H25C 109.5
C29 C26 C27 110.50(19)
C29 C26 C28 108.13(19)
C27 C26 C28 108.62(19)
C29 C26 P1 110.32(15)
C27 C26 P1 113.31(15)
C28 C26 P1 105.71(15)
C26 C27 H27A 109.5
C26 C27 H27B 109.5
H27A C27 H27B 109.5
C26 C27 H27C 109.5
H27A C27 H27C 109.5
H27B C27 H27C 109.5
C26 C28 H28A 109.5
C26 C28 H28B 109.5
H28A C28 H28B 109.5
C26 C28 H28C 109.5
H28A C28 H28C 109.5
H28B C28 H28C 109.5
C26 C29 H29A 109.5
C26 C29 H29B 109.5
H29A C29 H29B 109.5
C26 C29 H29C 109.5
H29A C29 H29C 109.5
H29B C29 H29C 109.5
C10 O1 Pd1 112.12(13)
C20 O3 C21 118.69(19)
C15 P1 C26 102.98(10)
C15 P1 C22 111.35(10)
C26 P1 C22 112.74(10)
C15 P1 Pd1 109.00(7)
C26 P1 Pd1 112.54(7)
C22 P1 Pd1 108.16(7)
C1 Pd1 O1 161.59(8)
C1 Pd1 C2 38.84(9)
O1 Pd1 C2 126.62(7)
C1 Pd1 C3 67.23(8)
O1 Pd1 C3 94.84(7)
C2 Pd1 C3 36.77(8)
C1 Pd1 P1 96.42(7)
O1 Pd1 P1 101.68(4)
C2 Pd1 P1 127.35(6)
C3 Pd1 P1 163.35(6)

loop_
_geom_bond_atom_site_label_1
_geom_bond_atom_site_label_2
_geom_bond_distance
C1 C2 1.410(3)
C1 Pd1 2.094(2)
C1 H1A 0.91(3)
C1 H1B 0.95(3)
C2 C3 1.394(3)
C2 Pd1 2.145(2)
C2 H2 0.9500
C3 C4 1.466(3)
C3 Pd1 2.259(2)
C3 H3 0.9500
C4 C9 1.392(3)
C4 C5 1.402(3)
C5 C6 1.381(3)
C5 H5 0.9500
C6 C7 1.385(3)
C6 H6 0.9500
C7 C8 1.380(4)
C7 H7 0.9500
C8 C9 1.392(3)
C8 H8 0.9500
C9 H9 0.9500
C10 O2 1.234(3)
C10 O1 1.288(3)
C10 C11 1.543(3)
C11 C12 1.524(3)
C11 C13 1.530(3)
C11 C14 1.539(3)
C12 H12A 0.9800
C12 H12B 0.9800
C12 H12C 0.9800
C13 H13A 0.9800
C13 H13B 0.9800
C13 H13C 0.9800
C14 H14A 0.9800
C14 H14B 0.9800
C14 H14C 0.9800
C15 C16 1.397(3)
C15 C20 1.410(3)
C15 P1 1.848(2)
C16 C17 1.389(3)
C16 H16 0.9500
C17 C18 1.383(4)
C17 H17 0.9500
C18 C19 1.384(4)
C18 H18 0.9500
C19 C20 1.389(3)
C19 H19 0.9500
C20 O3 1.359(3)
C21 O3 1.425(3)
C21 H21A 0.9800
C21 H21B 0.9800
C21 H21C 0.9800
C22 C23 1.537(3)
C22 C25 1.538(3)
C22 C24 1.540(3)
C22 P1 1.894(2)
C23 H23A 0.9800
C23 H23B 0.9800
C23 H23C 0.9800
C24 H24A 0.9800
C24 H24B 0.9800
C24 H24C 0.9800
C25 H25A 0.9800
C25 H25B 0.9800
C25 H25C 0.9800
C26 C29 1.535(3)
C26 C27 1.535(3)
C26 C28 1.539(3)
C26 P1 1.880(2)
C27 H27A 0.9800
C27 H27B 0.9800
C27 H27C 0.9800
C28 H28A 0.9800
C28 H28B 0.9800
C28 H28C 0.9800
C29 H29A 0.9800
C29 H29B 0.9800
C29 H29C 0.9800
O1 Pd1 2.1169(14)
P1 Pd1 2.3322(6)
